data_7055223
loop_
_publ_author_name
'Sharma, Vinay'
'Mohammad, Akbar'
'Mishra, Veenu'
'Chaudhary, Archana'
'Kapoor, Kshipra'
'Mobin, Shaikh M.'

_publ_section_title
;
 Fabrication of innovative ZnO nanoflowers showing drastic biological
 activity
;
_journal_issue 3
_journal_name_full 'New J. Chem.'
_journal_page_first 2145
_journal_paper_doi 10.1039/C5NJ02391B
_journal_volume 40
_journal_year 2016
_chemical_formula_sum 'C12 H16 Cl4 N2 O3 Zn2'
_chemical_formula_weight 508.81
_space_group_crystal_system orthorhombic
_space_group_IT_number 61
_space_group_name_Hall '-P 2ac 2ab'
_space_group_name_H-M_alt 'P b c a'
_symmetry_space_group_name_Hall '-P 2ac 2ab'
_symmetry_space_group_name_H-M 'P b c a'
_atom_sites_solution_hydrogens mixed
_audit_creation_method SHELXL-2014/7
_audit_update_record
;
2015-02-18 deposited with the CCDC.
2015-12-16 downloaded from the CCDC.
;
_cell_angle_alpha 90
_cell_angle_beta 90
_cell_angle_gamma 90
_cell_formula_units_Z 8
_cell_length_a 9.4731(5)
_cell_length_b 13.5296(8)
_cell_length_c 29.0220(18)
_cell_measurement_reflns_used 4084
_cell_measurement_temperature 150(2)
_cell_measurement_theta_max 32.2080
_cell_measurement_theta_min 2.9706
_cell_volume 3719.7(4)
_computing_cell_refinement 'CrysAlis RED, Oxford Diffraction Ltd.,'
_computing_data_collection 'CrysAlis CCD, Oxford Diffraction Ltd.,'
_computing_data_reduction 'CrysAlis RED, Oxford Diffraction Ltd.,'
_computing_molecular_graphics Ortep3
_computing_publication_material Shelx97
_computing_structure_refinement 'SHELXL-2014/7 (Sheldrick, 2014)'
_computing_structure_solution 'SHELXS-97 (Sheldrick, 1997)'
_diffrn_ambient_temperature 150(2)
_diffrn_measured_fraction_theta_full 0.998
_diffrn_measured_fraction_theta_max 0.998
_diffrn_radiation_type MoK\a
_diffrn_radiation_wavelength 0.71073
_diffrn_reflns_av_R_equivalents 0.0670
_diffrn_reflns_av_unetI/netI 0.0550
_diffrn_reflns_Laue_measured_fraction_full 0.998
_diffrn_reflns_Laue_measured_fraction_max 0.998
_diffrn_reflns_limit_h_max 11
_diffrn_reflns_limit_h_min -10
_diffrn_reflns_limit_k_max 16
_diffrn_reflns_limit_k_min -15
_diffrn_reflns_limit_l_max 34
_diffrn_reflns_limit_l_min -34
_diffrn_reflns_number 18005
_diffrn_reflns_point_group_measured_fraction_full 0.998
_diffrn_reflns_point_group_measured_fraction_max 0.998
_diffrn_reflns_theta_full 24.999
_diffrn_reflns_theta_max 24.999
_diffrn_reflns_theta_min 2.977
_exptl_absorpt_coefficient_mu 3.165
_exptl_absorpt_correction_T_max 1.00000
_exptl_absorpt_correction_T_min 0.48627
_exptl_absorpt_correction_type multi-scan
_exptl_absorpt_process_details
;
CrysAlisPro, Agilent Technologies,
Version 1.171.35.11 (release 16-05-2011 CrysAlis171 .NET)
(compiled May 16 2011,17:55:39)
Empirical absorption correction using spherical harmonics,
 implemented in SCALE3 ABSPACK scaling algorithm.
;
_exptl_crystal_colour colorless
_exptl_crystal_density_diffrn 1.817
_exptl_crystal_density_method 'not measured'
_exptl_crystal_description block
_exptl_crystal_F_000 2032
_exptl_crystal_size_max 0.330
_exptl_crystal_size_mid 0.230
_exptl_crystal_size_min 0.180
_refine_diff_density_max 0.531
_refine_diff_density_min -0.465
_refine_diff_density_rms 0.103
_refine_ls_extinction_method none
_refine_ls_goodness_of_fit_ref 1.150
_refine_ls_hydrogen_treatment mixed
_refine_ls_matrix_type full
_refine_ls_number_parameters 224
_refine_ls_number_reflns 3272
_refine_ls_number_restraints 4
_refine_ls_restrained_S_all 1.150
_refine_ls_R_factor_all 0.0622
_refine_ls_R_factor_gt 0.0467
_refine_ls_shift/su_max 0.002
_refine_ls_shift/su_mean 0.000
_refine_ls_structure_factor_coef Fsqd
_refine_ls_weighting_details 'w=1/[\s^2^(Fo^2^)+(0.0216P)^2^+2.5991P] where P=(Fo^2^+2Fc^2^)/3'
_refine_ls_weighting_scheme calc
_refine_ls_wR_factor_gt 0.0804
_refine_ls_wR_factor_ref 0.0865
_reflns_Friedel_coverage 0.000
_reflns_number_gt 2669
_reflns_number_total 3272
_reflns_threshold_expression 'I > 2\s(I)'
_cod_data_source_file c5nj02391b2.cif
_cod_data_source_block shelx
_cod_depositor_comments 'Adding full bibliography for 7055223--7055224.cif.'
_cod_database_code 7055223
_shelx_shelxl_version_number 2014/7
_shelx_space_group_comment
;
The symmetry employed for this shelxl refinement is uniquely defined
by the following loop, which should always be used as a source of
symmetry information in preference to the above space-group names.
They are only intended as comments.
;
_shelx_estimated_absorpt_t_min 0.421
_shelx_estimated_absorpt_t_max 0.600

loop_
_space_group_symop_operation_xyz
'x, y, z'
'-x+1/2, -y, z+1/2'
'x+1/2, -y+1/2, -z'
'-x, y+1/2, -z+1/2'
'-x, -y, -z'
'x-1/2, y, -z-1/2'
'-x-1/2, y-1/2, z'
'x, -y-1/2, z-1/2'

loop_
_atom_site_label
_atom_site_type_symbol
_atom_site_fract_x
_atom_site_fract_y
_atom_site_fract_z
_atom_site_U_iso_or_equiv
_atom_site_adp_type
_atom_site_occupancy
_atom_site_site_symmetry_order
_atom_site_calc_flag
_atom_site_refinement_flags_posn
_atom_site_refinement_flags_adp
Zn1 Zn 0.45062(6) 0.44027(4) 0.64212(2) 0.01866(15) Uani 1 1 d . .
Zn2 Zn 0.05876(6) 0.56131(4) 0.60905(2) 0.01962(15) Uani 1 1 d . .
Cl1 Cl 0.25385(12) 0.55844(9) 0.65783(3) 0.0199(3) Uani 1 1 d . .
Cl2 Cl -0.12051(13) 0.62171(9) 0.65370(4) 0.0273(3) Uani 1 1 d . .
Cl3 Cl 0.01856(14) 0.40620(10) 0.58531(5) 0.0320(3) Uani 1 1 d . .
Cl4 Cl 0.10362(14) 0.66469(9) 0.55055(4) 0.0273(3) Uani 1 1 d . .
O1 O 0.6192(4) 0.3426(3) 0.61969(11) 0.0256(8) Uani 1 1 d D .
O2 O 0.5905(3) 0.5271(3) 0.68516(10) 0.0224(8) Uani 1 1 d D .
O3 O 0.3137(4) 0.3422(3) 0.61091(11) 0.0270(8) Uani 1 1 d D .
N1 N 0.5345(4) 0.5140(3) 0.58598(12) 0.0170(9) Uani 1 1 d . .
N2 N 0.4336(4) 0.3741(3) 0.70656(12) 0.0155(9) Uani 1 1 d . .
C1 C 0.5073(5) 0.6087(4) 0.57526(15) 0.0220(11) Uani 1 1 d . .
H1 H 0.4379 0.6431 0.5926 0.026 Uiso 1 1 calc R U
C2 C 0.5747(5) 0.6579(4) 0.54060(15) 0.0251(12) Uani 1 1 d . .
H2 H 0.5516 0.7245 0.5335 0.030 Uiso 1 1 calc R U
C3 C 0.6777(6) 0.6081(4) 0.51607(16) 0.0291(13) Uani 1 1 d . .
H3 H 0.7279 0.6409 0.4922 0.035 Uiso 1 1 calc R U
C4 C 0.7073(5) 0.5114(4) 0.52623(15) 0.0254(12) Uani 1 1 d . .
H4 H 0.7777 0.4765 0.5095 0.030 Uiso 1 1 calc R U
C5 C 0.6328(5) 0.4651(3) 0.56141(15) 0.0184(11) Uani 1 1 d . .
C6 C 0.6581(5) 0.3591(4) 0.57271(16) 0.0237(12) Uani 1 1 d . .
H6A H 0.6011 0.3163 0.5522 0.028 Uiso 1 1 calc R U
H6B H 0.7590 0.3427 0.5682 0.028 Uiso 1 1 calc R U
C7 C 0.3456(5) 0.2982(4) 0.71517(16) 0.0242(12) Uani 1 1 d . .
H7 H 0.2964 0.2690 0.6901 0.029 Uiso 1 1 calc R U
C8 C 0.3238(6) 0.2609(4) 0.75875(15) 0.0264(12) Uani 1 1 d . .
H8 H 0.2591 0.2083 0.7638 0.032 Uiso 1 1 calc R U
C9 C 0.3981(6) 0.3015(4) 0.79487(16) 0.0311(13) Uani 1 1 d . .
H9 H 0.3867 0.2764 0.8252 0.037 Uiso 1 1 calc R U
C10 C 0.4891(5) 0.3790(4) 0.78655(16) 0.0261(12) Uani 1 1 d . .
H10 H 0.5405 0.4084 0.8111 0.031 Uiso 1 1 calc R U
C11 C 0.5044(5) 0.4134(3) 0.74177(15) 0.0179(11) Uani 1 1 d . .
C12 C 0.6016(5) 0.4995(4) 0.73205(15) 0.0255(12) Uani 1 1 d . .
H12A H 0.5758 0.5561 0.7519 0.031 Uiso 1 1 calc R U
H12B H 0.7002 0.4806 0.7391 0.031 Uiso 1 1 calc R U
H102 H 0.680(3) 0.548(3) 0.6723(14) 0.029(14) Uiso 1 1 d D .
H111 H 0.221(3) 0.368(4) 0.6026(17) 0.057(19) Uiso 1 1 d D .
H101 H 0.614(7) 0.2739(19) 0.6302(17) 0.07(2) Uiso 1 1 d D .
H222 H 0.327(11) 0.287(5) 0.589(2) 0.17(4) Uiso 1 1 d D .

loop_
_atom_site_aniso_label
_atom_site_aniso_U_11
_atom_site_aniso_U_22
_atom_site_aniso_U_33
_atom_site_aniso_U_23
_atom_site_aniso_U_13
_atom_site_aniso_U_12
Zn1 0.0167(3) 0.0195(3) 0.0198(3) 0.0009(2) -0.0002(2) -0.0025(2)
Zn2 0.0166(3) 0.0174(3) 0.0248(3) -0.0008(2) 0.0017(2) 0.0007(2)
Cl1 0.0156(6) 0.0219(7) 0.0223(6) -0.0026(5) 0.0012(5) 0.0011(5)
Cl2 0.0190(7) 0.0218(7) 0.0412(7) 0.0018(6) 0.0121(5) 0.0008(6)
Cl3 0.0232(7) 0.0211(7) 0.0517(8) -0.0099(6) -0.0122(6) -0.0002(6)
Cl4 0.0384(8) 0.0200(7) 0.0235(6) 0.0007(5) 0.0038(5) 0.0019(6)
O1 0.028(2) 0.019(2) 0.0304(19) 0.0044(16) 0.0018(15) 0.0040(17)
O2 0.019(2) 0.028(2) 0.0206(17) 0.0040(15) -0.0013(14) -0.0123(16)
O3 0.019(2) 0.026(2) 0.036(2) -0.0091(17) -0.0074(16) 0.0023(17)
N1 0.014(2) 0.017(2) 0.0197(19) -0.0033(17) -0.0015(16) -0.0029(18)
N2 0.014(2) 0.011(2) 0.021(2) 0.0025(17) -0.0003(16) -0.0004(17)
C1 0.020(3) 0.021(3) 0.025(3) 0.001(2) 0.001(2) 0.004(2)
C2 0.031(3) 0.022(3) 0.022(3) 0.002(2) -0.003(2) -0.001(2)
C3 0.031(3) 0.034(3) 0.022(3) 0.005(2) 0.006(2) -0.007(3)
C4 0.022(3) 0.027(3) 0.026(3) -0.005(2) 0.009(2) 0.002(2)
C5 0.014(3) 0.017(3) 0.024(2) -0.005(2) -0.0032(19) -0.002(2)
C6 0.016(3) 0.019(3) 0.036(3) -0.001(2) 0.006(2) 0.001(2)
C7 0.025(3) 0.017(3) 0.031(3) 0.000(2) -0.003(2) -0.003(2)
C8 0.029(3) 0.017(3) 0.033(3) 0.005(2) 0.006(2) -0.004(2)
C9 0.036(3) 0.032(3) 0.025(3) 0.009(2) 0.006(2) 0.001(3)
C10 0.029(3) 0.028(3) 0.021(3) -0.001(2) 0.000(2) -0.002(3)
C11 0.015(3) 0.018(3) 0.021(2) -0.002(2) 0.001(2) 0.002(2)
C12 0.024(3) 0.027(3) 0.025(3) 0.002(2) -0.005(2) -0.009(2)

loop_
_atom_type_symbol
_atom_type_description
_atom_type_scat_dispersion_real
_atom_type_scat_dispersion_imag
_atom_type_scat_source
C C 0.0033 0.0016 'International Tables Vol C Tables 4.2.6.8 and 6.1.1.4'
H H 0.0000 0.0000 'International Tables Vol C Tables 4.2.6.8 and 6.1.1.4'
N N 0.0061 0.0033 'International Tables Vol C Tables 4.2.6.8 and 6.1.1.4'
O O 0.0106 0.0060 'International Tables Vol C Tables 4.2.6.8 and 6.1.1.4'
Cl Cl 0.1484 0.1585 'International Tables Vol C Tables 4.2.6.8 and 6.1.1.4'
Zn Zn 0.2839 1.4301 'International Tables Vol C Tables 4.2.6.8 and 6.1.1.4'

loop_
_geom_angle_atom_site_label_1
_geom_angle_atom_site_label_2
_geom_angle_atom_site_label_3
_geom_angle
O3 Zn1 N1 101.87(14)
O3 Zn1 N2 93.98(14)
N1 Zn1 N2 160.97(15)
O3 Zn1 O2 170.17(13)
N1 Zn1 O2 87.57(13)
N2 Zn1 O2 76.25(13)
O3 Zn1 O1 86.54(14)
N1 Zn1 O1 76.99(14)
N2 Zn1 O1 93.71(13)
O2 Zn1 O1 93.03(13)
O3 Zn1 Cl1 91.29(11)
N1 Zn1 Cl1 97.01(11)
N2 Zn1 Cl1 93.06(11)
O2 Zn1 Cl1 90.23(10)
O1 Zn1 Cl1 173.02(9)
Cl4 Zn2 Cl3 112.57(5)
Cl4 Zn2 Cl2 110.31(5)
Cl3 Zn2 Cl2 112.49(5)
Cl4 Zn2 Cl1 108.70(5)
Cl3 Zn2 Cl1 107.83(5)
Cl2 Zn2 Cl1 104.52(5)
Zn2 Cl1 Zn1 119.47(5)
C6 O1 Zn1 112.4(3)
C6 O1 H101 117(3)
Zn1 O1 H101 117(4)
C12 O2 Zn1 117.2(3)
C12 O2 H102 113(3)
Zn1 O2 H102 118(3)
Zn1 O3 H111 116(4)
Zn1 O3 H222 133(6)
H111 O3 H222 103(6)
C1 N1 C5 118.6(4)
C1 N1 Zn1 124.6(3)
C5 N1 Zn1 116.5(3)
C11 N2 C7 118.3(4)
C11 N2 Zn1 118.6(3)
C7 N2 Zn1 122.9(3)
N1 C1 C2 123.1(5)
N1 C1 H1 118.5
C2 C1 H1 118.5
C1 C2 C3 118.2(5)
C1 C2 H2 120.9
C3 C2 H2 120.9
C4 C3 C2 119.9(5)
C4 C3 H3 120.0
C2 C3 H3 120.0
C3 C4 C5 118.9(5)
C3 C4 H4 120.5
C5 C4 H4 120.5
N1 C5 C4 121.3(4)
N1 C5 C6 117.9(4)
C4 C5 C6 120.8(4)
O1 C6 C5 108.5(4)
O1 C6 H6A 110.0
C5 C6 H6A 110.0
O1 C6 H6B 110.0
C5 C6 H6B 110.0
H6A C6 H6B 108.4
N2 C7 C8 122.9(5)
N2 C7 H7 118.6
C8 C7 H7 118.6
C9 C8 C7 118.4(5)
C9 C8 H8 120.8
C7 C8 H8 120.8
C8 C9 C10 119.3(5)
C8 C9 H9 120.3
C10 C9 H9 120.3
C9 C10 C11 119.0(5)
C9 C10 H10 120.5
C11 C10 H10 120.5
N2 C11 C10 122.1(5)
N2 C11 C12 118.1(4)
C10 C11 C12 119.8(4)
O2 C12 C11 109.7(4)
O2 C12 H12A 109.7
C11 C12 H12A 109.7
O2 C12 H12B 109.7
C11 C12 H12B 109.7
H12A C12 H12B 108.2

loop_
_geom_bond_atom_site_label_1
_geom_bond_atom_site_label_2
_geom_bond_distance
Zn1 O3 2.064(3)
Zn1 N1 2.069(4)
Zn1 N2 2.080(4)
Zn1 O2 2.167(3)
Zn1 O1 2.172(3)
Zn1 Cl1 2.4977(13)
Zn2 Cl4 2.2405(13)
Zn2 Cl3 2.2414(14)
Zn2 Cl2 2.2872(13)
Zn2 Cl1 2.3284(12)
O1 C6 1.430(5)
O1 H101 0.98(2)
O2 C12 1.415(5)
O2 H102 0.964(19)
O3 H111 0.97(2)
O3 H222 0.99(2)
N1 C1 1.344(6)
N1 C5 1.346(6)
N2 C11 1.333(6)
N2 C7 1.346(6)
C1 C2 1.365(6)
C1 H1 0.9500
C2 C3 1.383(7)
C2 H2 0.9500
C3 C4 1.370(7)
C3 H3 0.9500
C4 C5 1.390(6)
C4 H4 0.9500
C5 C6 1.491(6)
C6 H6A 0.9900
C6 H6B 0.9900
C7 C8 1.377(6)
C7 H7 0.9500
C8 C9 1.377(7)
C8 H8 0.9500
C9 C10 1.379(7)
C9 H9 0.9500
C10 C11 1.388(6)
C10 H10 0.9500
C11 C12 1.511(6)
C12 H12A 0.9900
C12 H12B 0.9900

loop_
_geom_torsion_atom_site_label_1
_geom_torsion_atom_site_label_2
_geom_torsion_atom_site_label_3
_geom_torsion_atom_site_label_4
_geom_torsion
C5 N1 C1 C2 -0.1(7)
Zn1 N1 C1 C2 173.5(4)
N1 C1 C2 C3 -1.3(7)
C1 C2 C3 C4 1.4(7)
C2 C3 C4 C5 -0.2(7)
C1 N1 C5 C4 1.3(7)
Zn1 N1 C5 C4 -172.8(3)
C1 N1 C5 C6 -178.0(4)
Zn1 N1 C5 C6 8.0(5)
C3 C4 C5 N1 -1.2(7)
C3 C4 C5 C6 178.1(4)
Zn1 O1 C6 C5 30.1(4)
N1 C5 C6 O1 -25.6(6)
C4 C5 C6 O1 155.1(4)
C11 N2 C7 C8 1.3(7)
Zn1 N2 C7 C8 -173.3(4)
N2 C7 C8 C9 -1.7(8)
C7 C8 C9 C10 1.3(8)
C8 C9 C10 C11 -0.6(8)
C7 N2 C11 C10 -0.5(7)
Zn1 N2 C11 C10 174.3(4)
C7 N2 C11 C12 -179.2(4)
Zn1 N2 C11 C12 -4.4(6)
C9 C10 C11 N2 0.2(8)
C9 C10 C11 C12 178.9(5)
Zn1 O2 C12 C11 -1.9(5)
N2 C11 C12 O2 4.0(6)
C10 C11 C12 O2 -174.7(4)
